data_7057061
loop_
_publ_author_name
'Roy, Sourav'
'Drew, Michael G. B.'
'Bauz\'a, Antonio'
'Frontera, Antonio'
'Chattopadhyay, Shouvik'

_publ_section_title
;
 Non-covalent tetrel bonding interactions in hemidirectional lead(ii)
 complexes with nickel(ii)-salen type metalloligands
;
_journal_issue 8
_journal_name_full 'New Journal of Chemistry'
_journal_page_first 6062
_journal_paper_doi 10.1039/C7NJ05148D
_journal_volume 42
_journal_year 2018
_chemical_formula_sum 'C21 H28 Cl2 N2 Ni O6 Pb'
_chemical_formula_weight 741.25
_space_group_crystal_system monoclinic
_space_group_IT_number 15
_space_group_name_Hall '-C 2yc'
_space_group_name_H-M_alt 'C 1 2/c 1'
_symmetry_space_group_name_Hall '-C 2yc'
_symmetry_space_group_name_H-M 'C 1 2/c 1'
_atom_sites_solution_hydrogens mixed
_audit_creation_method SHELXL-2016/6
_audit_update_record
;
2018-02-19 deposited with the CCDC.
2018-02-26 downloaded from the CCDC.
;
_cell_angle_alpha 90
_cell_angle_beta 110.72(2)
_cell_angle_gamma 90
_cell_formula_units_Z 4
_cell_length_a 14.760(3)
_cell_length_b 12.3947(15)
_cell_length_c 14.300(3)
_cell_measurement_reflns_used 5706
_cell_measurement_temperature 150(2)
_cell_measurement_theta_max 30.00
_cell_measurement_theta_min 3.410
_cell_volume 2446.9(8)
_computing_cell_refinement 'Crysalis, Oxford Diffraction'
_computing_data_collection 'Crysalis, Oxford Diffraction'
_computing_data_reduction 'Crysalis, Oxford Diffraction'
_computing_molecular_graphics PLATON(Spek,2004)
_computing_publication_material 'SHELXL-97, PLATON, WINGX (Ferrugia, 2012)'
_computing_structure_refinement 'SHELXL-2016/6 (Sheldrick, 2016)'
_computing_structure_solution 'SHELXS-97 (Sheldrick, 2008)'
_diffrn_ambient_temperature 150(2)
_diffrn_measured_fraction_theta_full 0.975
_diffrn_measured_fraction_theta_max 0.950
_diffrn_measurement_device_type 'Oxford Diffaction X-Calibor System'
_diffrn_measurement_method '321 frames, counting time 10 s.'
_diffrn_radiation_type MoK\a
_diffrn_radiation_wavelength 0.71073
_diffrn_reflns_av_R_equivalents 0.0916
_diffrn_reflns_av_unetI/netI 0.1329
_diffrn_reflns_Laue_measured_fraction_full 0.975
_diffrn_reflns_Laue_measured_fraction_max 0.950
_diffrn_reflns_limit_h_max 20
_diffrn_reflns_limit_h_min -9
_diffrn_reflns_limit_k_max 16
_diffrn_reflns_limit_k_min -10
_diffrn_reflns_limit_l_max 13
_diffrn_reflns_limit_l_min -20
_diffrn_reflns_number 5706
_diffrn_reflns_point_group_measured_fraction_full 0.975
_diffrn_reflns_point_group_measured_fraction_max 0.950
_diffrn_reflns_theta_full 25.242
_diffrn_reflns_theta_max 29.994
_diffrn_reflns_theta_min 3.410
_diffrn_standards_decay_% n/a
_diffrn_standards_interval_count n/a
_diffrn_standards_interval_time n/a
_exptl_absorpt_coefficient_mu 7.898
_exptl_absorpt_correction_T_max 1.000
_exptl_absorpt_correction_T_min 0.767
_exptl_absorpt_correction_type empirical
_exptl_absorpt_process_details 'ABSPACK, Oxford Diffraction Ltd'
_exptl_crystal_colour black
_exptl_crystal_density_diffrn 2.012
_exptl_crystal_description block
_exptl_crystal_F_000 1440
_exptl_crystal_size_max 0.27
_exptl_crystal_size_mid 0.21
_exptl_crystal_size_min 0.21
_refine_diff_density_max 2.691
_refine_diff_density_min -3.192
_refine_diff_density_rms 0.263
_refine_ls_extinction_method none
_refine_ls_goodness_of_fit_ref 1.061
_refine_ls_hydrogen_treatment mixed
_refine_ls_matrix_type full
_refine_ls_number_parameters 162
_refine_ls_number_reflns 3387
_refine_ls_number_restraints 3
_refine_ls_restrained_S_all 1.060
_refine_ls_R_factor_all 0.1076
_refine_ls_R_factor_gt 0.0758
_refine_ls_shift/su_max 0.001
_refine_ls_shift/su_mean 0.000
_refine_ls_structure_factor_coef Fsqd
_refine_ls_weighting_details 'w=1/[\s^2^(Fo^2^)+(0.0540P)^2^] where P=(Fo^2^+2Fc^2^)/3'
_refine_ls_weighting_scheme calc
_refine_ls_wR_factor_gt 0.1570
_refine_ls_wR_factor_ref 0.1766
_reflns_Friedel_coverage 0.000
_reflns_number_gt 2420
_reflns_number_total 3387
_reflns_threshold_expression 'I > 2\s(I)'
_cod_data_source_file c7nj05148d2.cif
_cod_data_source_block 2
_cod_depositor_comments 'Adding full bibliography for 7057058--7057061.cif.'
_cod_original_cell_volume 2447.0(9)
_cod_database_code 7057061
_shelx_shelxl_version_number 2016/6
_shelx_space_group_comment
;
The symmetry employed for this shelxl refinement is uniquely defined
by the following loop, which should always be used as a source of
symmetry information in preference to the above space-group names.
They are only intended as comments.
;

loop_
_space_group_symop_operation_xyz
'x, y, z'
'x, -y, z+1/2'
'x+1/2, y+1/2, z'
'x+1/2, -y+1/2, z+1/2'
'-x, -y, -z'
'-x, y, -z-1/2'
'-x+1/2, -y+1/2, -z'
'-x+1/2, y+1/2, -z-1/2'

loop_
_atom_site_label
_atom_site_type_symbol
_atom_site_fract_x
_atom_site_fract_y
_atom_site_fract_z
_atom_site_U_iso_or_equiv
_atom_site_adp_type
_atom_site_occupancy
_atom_site_site_symmetry_order
_atom_site_calc_flag
_atom_site_refinement_flags_posn
_atom_site_refinement_flags_adp
_atom_site_refinement_flags_occupancy
_atom_site_disorder_assembly
_atom_site_disorder_group
Pb1 Pb 0.000000 0.77938(4) 0.250000 0.0348(2) Uani 1 2 d S T P . .
Ni1 Ni 0.000000 1.05883(13) 0.250000 0.0244(4) Uani 1 2 d S T P A .
Cl1 Cl 0.0611(2) 0.8099(2) 0.0772(2) 0.0454(7) Uani 1 1 d . . . . .
O1 O 0.0463(7) 1.0567(6) 0.1255(6) 0.0346(18) Uani 1 1 d D . . . .
O11 O -0.0915(5) 0.9330(5) 0.1954(5) 0.0259(14) Uani 1 1 d . . . . .
C12 C -0.1849(7) 0.9337(8) 0.1381(7) 0.0220(19) Uani 1 1 d . . . . .
C13 C -0.2374(7) 0.8387(8) 0.1169(6) 0.0197(18) Uani 1 1 d . . . . .
O131 O -0.1854(5) 0.7467(5) 0.1549(5) 0.0261(15) Uani 1 1 d . . . . .
C14 C -0.3343(8) 0.8378(9) 0.0602(7) 0.028(2) Uani 1 1 d . . . . .
H14 H -0.367510 0.772451 0.047497 0.034 Uiso 1 1 calc R U . . .
C15 C -0.3840(8) 0.9324(11) 0.0213(9) 0.043(3) Uani 1 1 d . . . . .
H15 H -0.449171 0.930974 -0.018776 0.052 Uiso 1 1 calc R U . . .
C16 C -0.3342(8) 1.0272(10) 0.0436(7) 0.034(2) Uani 1 1 d . . . . .
H16 H -0.366614 1.091184 0.018621 0.041 Uiso 1 1 calc R U . . .
C17 C -0.2354(7) 1.0313(9) 0.1032(7) 0.027(2) Uani 1 1 d . . . . .
C18 C -0.1922(8) 1.1393(8) 0.1247(7) 0.031(2) Uani 1 1 d . . . . .
H18 H -0.232967 1.196208 0.093943 0.037 Uiso 1 1 calc R U . . .
C20A C -0.0869(12) 1.2829(10) 0.1891(10) 0.057(4) Uani 0.5 1 d . . P A 1
H20A H -0.145704 1.320688 0.185286 0.068 Uiso 0.5 1 calc R U P A 1
H20B H -0.069241 1.306570 0.133175 0.068 Uiso 0.5 1 calc R U P A 1
C21A C -0.0030(17) 1.3152(17) 0.2901(18) 0.036(5) Uani 0.25 1 d . . P A 1
H21A H -0.001647 1.393427 0.293125 0.044 Uiso 0.5 1 calc R U P A 1
H21B H -0.022889 1.290615 0.344364 0.044 Uiso 0.5 1 calc R U P A 1
C20B C -0.0869(12) 1.2829(10) 0.1891(10) 0.057(4) Uani 0.5 1 d . . P A 2
H20C H -0.126353 1.316776 0.126806 0.068 Uiso 0.5 1 calc R U P A 2
H20D H -0.109006 1.310437 0.240853 0.068 Uiso 0.5 1 calc R U P A 2
C21B C -0.0030(17) 1.3152(17) 0.2901(18) 0.036(5) Uani 0.25 1 d . . P B 2
C132 C -0.2390(8) 0.6479(8) 0.1494(8) 0.031(2) Uani 1 1 d . . . . .
H13A H -0.270077 0.625922 0.080292 0.037 Uiso 1 1 calc R U . . .
H13B H -0.288551 0.658212 0.178548 0.037 Uiso 1 1 calc R U . . .
C133 C -0.1680(9) 0.5638(10) 0.2064(9) 0.039(3) Uani 1 1 d . . . . .
H13C H -0.123671 0.548480 0.172587 0.059 Uiso 1 1 calc R U . . .
H13D H -0.202146 0.499120 0.210625 0.059 Uiso 1 1 calc R U . . .
H13E H -0.132658 0.589833 0.272541 0.059 Uiso 1 1 calc R U . . .
N19 N -0.1069(7) 1.1657(7) 0.1796(7) 0.033(2) Uani 1 1 d . . . . .
H1 H 0.055(8) 0.989(2) 0.128(7) 0.040 Uiso 1 1 d D U . . .
H2 H 0.011(7) 1.076(7) 0.066(3) 0.040 Uiso 1 1 d D U . . .

loop_
_atom_site_aniso_label
_atom_site_aniso_U_11
_atom_site_aniso_U_22
_atom_site_aniso_U_33
_atom_site_aniso_U_23
_atom_site_aniso_U_13
_atom_site_aniso_U_12
Pb1 0.0238(3) 0.0162(3) 0.0485(4) 0.000 -0.0069(2) 0.000
Ni1 0.0306(10) 0.0132(9) 0.0206(9) 0.000 -0.0020(8) 0.000
Cl1 0.059(2) 0.0346(16) 0.0347(15) -0.0027(12) 0.0069(15) 0.0102(14)
O1 0.052(5) 0.019(4) 0.027(4) 0.004(3) 0.006(4) -0.004(3)
O11 0.017(3) 0.014(3) 0.033(4) 0.000(3) -0.007(3) 0.004(3)
C12 0.024(5) 0.026(5) 0.016(4) 0.002(3) 0.006(4) 0.002(4)
C13 0.018(4) 0.031(5) 0.007(4) -0.005(3) 0.002(4) 0.001(4)
O131 0.027(4) 0.014(3) 0.027(4) -0.001(3) -0.002(3) -0.003(3)
C14 0.030(6) 0.034(6) 0.020(5) -0.002(4) 0.008(4) 0.000(4)
C15 0.018(5) 0.069(9) 0.034(6) 0.000(6) -0.002(5) 0.006(5)
C16 0.027(5) 0.053(7) 0.017(5) -0.001(5) 0.000(4) 0.015(5)
C17 0.024(5) 0.045(6) 0.011(4) 0.004(4) 0.004(4) 0.011(4)
C18 0.045(7) 0.029(6) 0.014(4) 0.008(4) 0.004(5) 0.020(5)
C20A 0.089(12) 0.020(7) 0.038(7) 0.011(5) -0.006(7) -0.002(6)
C21A 0.050(16) 0.007(10) 0.048(14) -0.001(8) 0.012(13) -0.007(8)
C20B 0.089(12) 0.020(7) 0.038(7) 0.011(5) -0.006(7) -0.002(6)
C21B 0.050(16) 0.007(10) 0.048(14) -0.001(8) 0.012(13) -0.007(8)
C132 0.041(7) 0.027(6) 0.022(5) -0.005(4) 0.009(5) -0.012(4)
C133 0.034(7) 0.043(7) 0.037(6) 0.002(5) 0.008(6) -0.007(5)
N19 0.038(6) 0.019(5) 0.031(5) 0.006(4) -0.002(4) 0.009(4)

loop_
_atom_type_symbol
_atom_type_description
_atom_type_scat_dispersion_real
_atom_type_scat_dispersion_imag
_atom_type_scat_source
C C 0.0033 0.0016 'International Tables Vol C Tables 4.2.6.8 and 6.1.1.4'
H H 0.0000 0.0000 'International Tables Vol C Tables 4.2.6.8 and 6.1.1.4'
N N 0.0061 0.0033 'International Tables Vol C Tables 4.2.6.8 and 6.1.1.4'
O O 0.0106 0.0060 'International Tables Vol C Tables 4.2.6.8 and 6.1.1.4'
Pb Pb -3.3944 10.1111 'International Tables Vol C Tables 4.2.6.8 and 6.1.1.4'
Ni Ni 0.3393 1.1124 'International Tables Vol C Tables 4.2.6.8 and 6.1.1.4'
Cl Cl 0.1484 0.1585 'International Tables Vol C Tables 4.2.6.8 and 6.1.1.4'

loop_
_geom_angle_atom_site_label_1
_geom_angle_atom_site_label_2
_geom_angle_atom_site_label_3
_geom_angle
_geom_angle_site_symmetry_1
_geom_angle_site_symmetry_3
O11 Pb1 O11 68.6(3) 6_556 .
O11 Pb1 O131 133.0(2) 6_556 .
O11 Pb1 O131 64.7(2) . .
O11 Pb1 O131 64.7(2) 6_556 6_556
O11 Pb1 O131 133.0(2) . 6_556
O131 Pb1 O131 162.2(3) . 6_556
O11 Pb1 Cl1 82.03(18) 6_556 .
O11 Pb1 Cl1 85.77(18) . .
O131 Pb1 Cl1 99.12(17) . .
O131 Pb1 Cl1 83.17(17) 6_556 .
O11 Pb1 Cl1 85.77(18) 6_556 6_556
O11 Pb1 Cl1 82.02(18) . 6_556
O131 Pb1 Cl1 83.17(17) . 6_556
O131 Pb1 Cl1 99.13(17) 6_556 6_556
Cl1 Pb1 Cl1 165.22(12) . 6_556
O11 Ni1 O11 79.6(4) 6_556 .
O11 Ni1 N19 90.9(3) 6_556 6_556
O11 Ni1 N19 170.2(3) . 6_556
O11 Ni1 N19 170.2(3) 6_556 .
O11 Ni1 N19 90.9(3) . .
N19 Ni1 N19 98.7(6) 6_556 .
O11 Ni1 O1 86.9(3) 6_556 .
O11 Ni1 O1 92.0(3) . .
N19 Ni1 O1 90.0(3) 6_556 .
N19 Ni1 O1 90.9(3) . .
O11 Ni1 O1 92.0(3) 6_556 6_556
O11 Ni1 O1 86.9(3) . 6_556
N19 Ni1 O1 90.9(3) 6_556 6_556
N19 Ni1 O1 90.0(3) . 6_556
O1 Ni1 O1 178.6(4) . 6_556
Ni1 O1 H1 94(7) . .
Ni1 O1 H2 124(8) . .
H1 O1 H2 111(4) . .
C12 O11 Ni1 129.4(6) . .
C12 O11 Pb1 124.7(5) . .
Ni1 O11 Pb1 105.9(3) . .
O11 C12 C13 120.4(8) . .
O11 C12 C17 121.6(9) . .
C13 C12 C17 117.8(9) . .
C14 C13 O131 123.1(9) . .
C14 C13 C12 121.5(9) . .
O131 C13 C12 115.4(8) . .
C13 O131 C132 117.6(8) . .
C13 O131 Pb1 114.3(5) . .
C132 O131 Pb1 127.6(6) . .
C13 C14 C15 121.4(10) . .
C13 C14 H14 119.3 . .
C15 C14 H14 119.3 . .
C16 C15 C14 118.0(10) . .
C16 C15 H15 121.0 . .
C14 C15 H15 121.0 . .
C15 C16 C17 122.0(11) . .
C15 C16 H16 119.0 . .
C17 C16 H16 119.0 . .
C16 C17 C12 119.2(10) . .
C16 C17 C18 116.1(10) . .
C12 C17 C18 124.7(9) . .
N19 C18 C17 128.8(9) . .
N19 C18 H18 115.6 . .
C17 C18 H18 115.6 . .
N19 C20A C21A 113.4(12) . .
N19 C20A H20A 108.9 . .
C21A C20A H20A 108.9 . .
N19 C20A H20B 108.9 . .
C21A C20A H20B 108.9 . .
H20A C20A H20B 107.7 . .
C20A C21A C20A 121.9(18) 6_556 .
C20A C21A H21A 106.8 6_556 .
C20A C21A H21A 106.8 . .
C20A C21A H21B 106.8 6_556 .
C20A C21A H21B 106.8 . .
H21A C21A H21B 106.7 . .
C21B C20B N19 118.1(15) 6_556 .
C21B C20B H20C 107.8 6_556 .
N19 C20B H20C 107.8 . .
C21B C20B H20D 107.8 6_556 .
N19 C20B H20D 107.8 . .
H20C C20B H20D 107.1 . .
O131 C132 C133 107.2(9) . .
O131 C132 H13A 110.3 . .
C133 C132 H13A 110.3 . .
O131 C132 H13B 110.3 . .
C133 C132 H13B 110.3 . .
H13A C132 H13B 108.5 . .
C132 C133 H13C 109.5 . .
C132 C133 H13D 109.5 . .
H13C C133 H13D 109.5 . .
C132 C133 H13E 109.5 . .
H13C C133 H13E 109.5 . .
H13D C133 H13E 109.5 . .
C18 N19 C20B 115.5(10) . .
C18 N19 C20A 115.5(10) . .
C18 N19 Ni1 124.4(7) . .
C20B N19 Ni1 120.0(8) . .
C20A N19 Ni1 120.0(8) . .

loop_
_geom_bond_atom_site_label_1
_geom_bond_atom_site_label_2
_geom_bond_distance
_geom_bond_site_symmetry_2
Pb1 O11 2.306(6) 6_556
Pb1 O11 2.306(6) .
Pb1 O131 2.621(7) .
Pb1 O131 2.621(7) 6_556
Pb1 Cl1 2.939(3) .
Pb1 Cl1 2.939(3) 6_556
Ni1 O11 2.030(7) 6_556
Ni1 O11 2.030(7) .
Ni1 N19 2.032(9) 6_556
Ni1 N19 2.032(9) .
Ni1 O1 2.121(8) .
Ni1 O1 2.121(8) 6_556
O1 H1 0.85(2) .
O1 H2 0.85(2) .
O11 C12 1.331(12) .
C12 C13 1.383(13) .
C12 C17 1.415(14) .
C13 C14 1.373(14) .
C13 O131 1.374(12) .
O131 C132 1.445(11) .
C14 C15 1.390(16) .
C14 H14 0.9300 .
C15 C16 1.363(18) .
C15 H15 0.9300 .
C16 C17 1.405(14) .
C16 H16 0.9300 .
C17 C18 1.469(16) .
C18 N19 1.269(14) .
C18 H18 0.9300 .
C20A N19 1.480(15) .
C20A C21A 1.59(3) .
C20A H20A 0.9700 .
C20A H20B 0.9700 .
C21A H21A 0.9700 .
C21A H21B 0.9700 .
C20B C21B 1.32(3) 6_556
C20B N19 1.480(15) .
C20B H20C 0.9700 .
C20B H20D 0.9700 .
C132 C133 1.499(16) .
C132 H13A 0.9700 .
C132 H13B 0.9700 .
C133 H13C 0.9600 .
C133 H13D 0.9600 .
C133 H13E 0.9600 .

loop_
_geom_hbond_atom_site_label_D
_geom_hbond_atom_site_label_H
_geom_hbond_atom_site_label_A
_geom_hbond_distance_DH
_geom_hbond_distance_HA
_geom_hbond_distance_DA
_geom_hbond_angle_DHA
_geom_hbond_site_symmetry_A
O1 H1 Cl1 0.85(2) 2.34(4) 3.161(8) 160(8) .
O1 H2 Cl1 0.85(2) 2.41(4) 3.225(8) 160(9) 5_575
O1 H1 Cl1 0.85(2) 2.34(4) 3.161(8) 160(8) .
O1 H2 Cl1 0.85(2) 2.41(4) 3.225(8) 160(9) 5_575
C14 H14 Cl1 0.93 2.96 3.710(11) 138.2 7_465
C132 H13B O1 0.97 2.61 3.267(14) 125.5 3_445
